data_1509922
loop_
_publ_author_name
'Linke, C.'
'Jansen, M.'

_publ_section_title
;
 Ag5GeO4, ein neues halbleitendes Oxid
;
_journal_name_full 'Angewandte Chemie (German Edition)'
_journal_page_first 618
_journal_page_last 619
_journal_volume 104
_journal_year 1992
_chemical_formula_sum 'Ag5 Ge O4'
_space_group_IT_number 14
_symmetry_space_group_name_Hall '-P 2yn'
_symmetry_space_group_name_H-M 'P 1 21/n 1'
_cell_angle_alpha 90
_cell_angle_beta 91.391
_cell_angle_gamma 90
_cell_formula_units_Z 4
_cell_length_a 6.3694
_cell_length_b 9.9103
_cell_length_c 9.2321
_cell_volume 582.583
_citation_journal_id_ASTM ANCEAD
_cod_data_source_file silver3-x_211.cif
_cod_data_source_block Ag5Ge1O4
_cod_original_sg_symbol_Hall '-P 2ybc (x-z,y,z)'
_cod_original_formula_sum 'Ag5 Ge1 O4'
_cod_database_code 1509922

loop_
_symmetry_equiv_pos_as_xyz
x,y,z
-x+1/2,y+1/2,-z+1/2
-x,-y,-z
x-1/2,-y-1/2,z-1/2

loop_
_atom_site_label
_atom_site_type_symbol
_atom_site_fract_x
_atom_site_fract_y
_atom_site_fract_z
_atom_site_occupancy
_atom_site_U_iso_or_equiv
Ag4 Ag 0.222 0.13912 0.61201 1 0.0
O2 O-2 0.7812 0.15506 0.35599 1 0.0
O1 O-2 0.2416 0.14247 0.36072 1 0.0
O4 O-2 0.0008 0.0629 0.77527 1 0.0
Ge1 Ge+4 0.0079 0.11315 0.25905 1 0.0
Ag1 Ag 0.28632 0.12461 0.93879 1 0.0
Ag2 Ag 0.72774 0.12223 0.92889 1 0.0
Ag3 Ag 0.51223 0.09562 0.19859 1 0.0
O3 O-2 0.0091 0.20646 0.09575 1 0.0
Ag5 Ag 0.69048 0.09829 0.59509 1 0.0
